data_4102521
loop_
_publ_author_name
'Yu Shibata'
'Keiichi Noguchi'
'Ken Tanaka'

_publ_contact_author_address
;
Department of Applied Chemistry
Graduate School of Engineering
Tokyo University of Agriculture and Technology
Koganei
Tokyo 184-8588
Japan
;
_publ_contact_author_email tanaka-k@cc.tuat.ac.jp
_publ_contact_author_fax +81-42-388-7037
_publ_contact_author_name 'Dr Ken Tanaka'
_publ_contact_author_phone +81-42-388-7037
_publ_section_title
;
 Cationic Rhodium(I) Complex-Catalyzed [3 + 2] and [2 + 1] Cycloadditions
 of Propargyl Esters with Electron-Deficient Alkynes and Alkenes
;
_journal_name_full 'Journal of the American Chemical Society'
_journal_page_first 7896
_journal_page_last 7898
_journal_paper_doi 10.1021/ja102418h
_journal_volume 132
_journal_year 2010
_chemical_formula_moiety 'C15 H18 O8'
_chemical_formula_sum 'C15 H18 O8'
_chemical_formula_weight 326.29
_chemical_name_systematic
;
 4-Acetoxy-5,5-dimethylcyclopenta-1,3-diene-1,2,3-tricarboxylic acid
 trimethyl ester
;
_space_group_IT_number 2
_symmetry_cell_setting triclinic
_symmetry_Int_Tables_number 2
_symmetry_space_group_name_Hall '-P 1'
_symmetry_space_group_name_H-M 'P -1'
_atom_sites_solution_hydrogens difmap
_atom_sites_solution_primary direct
_atom_sites_solution_secondary difmap
_audit_creation_date 2009-12-08
_audit_creation_method SHELXL-97
_cell_angle_alpha 75.5790(10)
_cell_angle_beta 88.7930(10)
_cell_angle_gamma 84.4400(10)
_cell_formula_units_Z 2
_cell_length_a 7.30154(13)
_cell_length_b 8.94536(16)
_cell_length_c 12.5868(2)
_cell_measurement_reflns_used 13204
_cell_measurement_temperature 193(2)
_cell_measurement_theta_max 68.2
_cell_measurement_theta_min 3.6
_cell_volume 792.45(2)
_computing_cell_refinement PROCESS-AUTO
_computing_data_collection PROCESS-AUTO
_computing_data_reduction CrystalStructure
_computing_publication_material 'SHELXL-97 (Sheldrick, 1997)'
_computing_structure_refinement 'SHELXL-97 (Sheldrick, 1997)'
_computing_structure_solution SIR2004
_diffrn_ambient_temperature 193(2)
_diffrn_detector_area_resol_mean 10.00
_diffrn_measured_fraction_theta_full 0.985
_diffrn_measured_fraction_theta_max 0.985
_diffrn_measurement_device_type 'Rigaku RAXIS-RAPID'
_diffrn_measurement_method \w
_diffrn_radiation_monochromator graphite
_diffrn_radiation_source 'rotating anode'
_diffrn_radiation_type CuK\a
_diffrn_radiation_wavelength 1.54187
_diffrn_reflns_av_R_equivalents 0.0337
_diffrn_reflns_av_sigmaI/netI 0.0160
_diffrn_reflns_limit_h_max 8
_diffrn_reflns_limit_h_min -8
_diffrn_reflns_limit_k_max 10
_diffrn_reflns_limit_k_min -10
_diffrn_reflns_limit_l_max 14
_diffrn_reflns_limit_l_min -15
_diffrn_reflns_number 14471
_diffrn_reflns_theta_full 68.22
_diffrn_reflns_theta_max 68.22
_diffrn_reflns_theta_min 3.63
_exptl_absorpt_coefficient_mu 0.960
_exptl_absorpt_correction_T_max 0.908
_exptl_absorpt_correction_T_min 0.629
_exptl_absorpt_correction_type numerical
_exptl_absorpt_process_details
;
    Higashi, T. (1999). Program for Absorption Correction.
    Rigaku Corporation, Tokyo, Japan.
;
_exptl_crystal_colour colorless
_exptl_crystal_density_diffrn 1.367
_exptl_crystal_density_method 'not measured'
_exptl_crystal_description platelet
_exptl_crystal_F_000 344
_exptl_crystal_size_max 0.45
_exptl_crystal_size_mid 0.45
_exptl_crystal_size_min 0.10
_refine_diff_density_max 0.262
_refine_diff_density_min -0.180
_refine_diff_density_rms 0.035
_refine_ls_extinction_coef 0.0213(12)
_refine_ls_extinction_expression Fc^*^=kFc[1+0.001xFc^2^\l^3^/sin(2\q)]^-1/4^
_refine_ls_extinction_method SHELXL
_refine_ls_goodness_of_fit_ref 1.046
_refine_ls_hydrogen_treatment constr
_refine_ls_matrix_type full
_refine_ls_number_parameters 215
_refine_ls_number_reflns 2859
_refine_ls_number_restraints 0
_refine_ls_restrained_S_all 1.046
_refine_ls_R_factor_all 0.0369
_refine_ls_R_factor_gt 0.0335
_refine_ls_shift/su_max 0.008
_refine_ls_shift/su_mean 0.000
_refine_ls_structure_factor_coef Fsqd
_refine_ls_weighting_details 'calc w=1/[\s^2^(Fo^2^)+(0.0496P)^2^+0.2291P] where P=(Fo^2^+2Fc^2^)/3'
_refine_ls_weighting_scheme calc
_refine_ls_wR_factor_gt 0.0913
_refine_ls_wR_factor_ref 0.0945
_reflns_number_gt 2584
_reflns_number_total 2859
_reflns_threshold_expression >2sigma(I)
_cod_data_source_file ja102418h_si_001.cif
_cod_data_source_block I
_cod_database_code 4102521

loop_
_symmetry_equiv_pos_site_id
_symmetry_equiv_pos_as_xyz
1 +X,+Y,+Z
2 -X,-Y,-Z

loop_
_atom_site_label
_atom_site_type_symbol
_atom_site_fract_x
_atom_site_fract_y
_atom_site_fract_z
_atom_site_U_iso_or_equiv
_atom_site_adp_type
_atom_site_occupancy
_atom_site_symmetry_multiplicity
_atom_site_calc_flag
_atom_site_refinement_flags
O1 O 0.50302(13) 0.56380(10) 0.29620(8) 0.0367(2) Uani 1 1 d .
O2 O 0.46020(16) 0.57962(12) 0.11673(8) 0.0477(3) Uani 1 1 d .
O3 O 0.72910(14) 0.79434(12) 0.16623(9) 0.0483(3) Uani 1 1 d .
O4 O 0.58491(13) 1.03415(10) 0.11752(8) 0.0358(2) Uani 1 1 d .
O5 O 0.32980(14) 1.20532(11) 0.26309(8) 0.0408(3) Uani 1 1 d .
O6 O 0.17719(13) 1.16773(10) 0.11995(7) 0.0348(2) Uani 1 1 d .
O7 O -0.06363(16) 1.07798(12) 0.33477(11) 0.0562(3) Uani 1 1 d .
O8 O -0.12397(14) 0.83700(12) 0.41993(9) 0.0437(3) Uani 1 1 d .
C1 C 0.39506(18) 0.69961(14) 0.28955(10) 0.0308(3) Uani 1 1 d .
C2 C 0.43123(17) 0.84393(14) 0.23597(10) 0.0294(3) Uani 1 1 d .
C3 C 0.27454(17) 0.94896(14) 0.25729(10) 0.0293(3) Uani 1 1 d .
C4 C 0.15036(18) 0.86688(14) 0.32113(10) 0.0304(3) Uani 1 1 d .
C5 C 0.21546(18) 0.69530(14) 0.34907(10) 0.0321(3) Uani 1 1 d .
C6 C 0.0882(2) 0.59998(16) 0.30145(13) 0.0406(3) Uani 1 1 d .
H6A H -0.0319 0.6016 0.3376 0.049 Uiso 1 1 calc R
H6B H 0.1434 0.4927 0.3140 0.049 Uiso 1 1 calc R
H6C H 0.0724 0.6451 0.2225 0.049 Uiso 1 1 calc R
C7 C 0.2451(2) 0.62697(18) 0.47319(12) 0.0440(4) Uani 1 1 d .
H7A H 0.1269 0.6315 0.5111 0.053 Uiso 1 1 calc R
H7B H 0.3297 0.6871 0.5009 0.053 Uiso 1 1 calc R
H7C H 0.2975 0.5189 0.4864 0.053 Uiso 1 1 calc R
C8 C 0.5418(2) 0.51970(15) 0.19914(12) 0.0368(3) Uani 1 1 d .
C9 C 0.6909(2) 0.39060(18) 0.21778(15) 0.0489(4) Uani 1 1 d .
H9A H 0.6534 0.3031 0.2751 0.059 Uiso 1 1 calc R
H9B H 0.8032 0.4257 0.2409 0.059 Uiso 1 1 calc R
H9C H 0.7145 0.3578 0.1496 0.059 Uiso 1 1 calc R
C10 C 0.59734(18) 0.88477(15) 0.17078(10) 0.0313(3) Uani 1 1 d .
C11 C 0.7436(2) 1.08529(17) 0.05265(12) 0.0398(3) Uani 1 1 d .
H11A H 0.7144 1.1914 0.0083 0.048 Uiso 1 1 calc R
H11B H 0.7766 1.0164 0.0043 0.048 Uiso 1 1 calc R
H11C H 0.8474 1.0827 0.1015 0.048 Uiso 1 1 calc R
C12 C 0.26419(17) 1.12192(14) 0.21597(10) 0.0302(3) Uani 1 1 d .
C13 C 0.1692(2) 1.33153(16) 0.06802(13) 0.0437(4) Uani 1 1 d .
H13A H 0.0975 1.3540 0.0000 0.052 Uiso 1 1 calc R
H13B H 0.2942 1.3614 0.0512 0.052 Uiso 1 1 calc R
H13C H 0.1105 1.3904 0.1177 0.052 Uiso 1 1 calc R
C14 C -0.02131(18) 0.94008(16) 0.35795(11) 0.0351(3) Uani 1 1 d .
C15 C -0.2918(2) 0.9009(2) 0.46134(14) 0.0509(4) Uani 1 1 d .
H15A H -0.3588 0.8164 0.5044 0.061 Uiso 1 1 calc R
H15B H -0.3686 0.9616 0.3997 0.061 Uiso 1 1 calc R
H15C H -0.2619 0.9681 0.5080 0.061 Uiso 1 1 calc R

loop_
_atom_site_aniso_label
_atom_site_aniso_U_11
_atom_site_aniso_U_22
_atom_site_aniso_U_33
_atom_site_aniso_U_23
_atom_site_aniso_U_13
_atom_site_aniso_U_12
O1 0.0407(5) 0.0288(5) 0.0369(5) -0.0049(4) -0.0003(4) 0.0069(4)
O2 0.0628(7) 0.0401(6) 0.0403(6) -0.0119(5) -0.0012(5) 0.0002(5)
O3 0.0349(6) 0.0411(6) 0.0615(7) -0.0029(5) 0.0099(5) 0.0055(4)
O4 0.0331(5) 0.0321(5) 0.0399(5) -0.0051(4) 0.0066(4) -0.0032(4)
O5 0.0502(6) 0.0341(5) 0.0414(5) -0.0137(4) -0.0008(4) -0.0082(4)
O6 0.0373(5) 0.0272(5) 0.0375(5) -0.0030(4) -0.0047(4) -0.0021(4)
O7 0.0447(7) 0.0377(6) 0.0788(8) -0.0066(5) 0.0181(6) 0.0075(5)
O8 0.0397(6) 0.0458(6) 0.0472(6) -0.0143(5) 0.0149(4) -0.0074(4)
C1 0.0326(7) 0.0283(6) 0.0301(6) -0.0061(5) -0.0037(5) 0.0024(5)
C2 0.0291(7) 0.0299(6) 0.0287(6) -0.0072(5) -0.0019(5) 0.0004(5)
C3 0.0299(7) 0.0290(6) 0.0290(6) -0.0079(5) -0.0029(5) -0.0008(5)
C4 0.0308(7) 0.0299(6) 0.0300(6) -0.0069(5) -0.0002(5) -0.0011(5)
C5 0.0335(7) 0.0284(6) 0.0320(7) -0.0038(5) -0.0003(5) -0.0008(5)
C6 0.0387(8) 0.0328(7) 0.0505(8) -0.0104(6) 0.0003(6) -0.0049(6)
C7 0.0474(9) 0.0437(8) 0.0343(7) 0.0015(6) 0.0014(6) -0.0013(6)
C8 0.0386(8) 0.0298(7) 0.0424(8) -0.0092(6) 0.0048(6) -0.0051(5)
C9 0.0428(9) 0.0375(8) 0.0694(11) -0.0215(7) 0.0059(7) 0.0013(6)
C10 0.0295(7) 0.0330(7) 0.0313(6) -0.0080(5) -0.0030(5) -0.0007(5)
C11 0.0377(8) 0.0419(8) 0.0401(8) -0.0088(6) 0.0072(6) -0.0105(6)
C12 0.0273(6) 0.0295(6) 0.0337(6) -0.0086(5) 0.0039(5) -0.0016(5)
C13 0.0520(9) 0.0283(7) 0.0450(8) 0.0003(6) 0.0005(7) 0.0007(6)
C14 0.0326(7) 0.0381(7) 0.0343(7) -0.0092(6) -0.0001(5) -0.0024(5)
C15 0.0369(8) 0.0708(11) 0.0509(9) -0.0264(8) 0.0143(7) -0.0076(7)

loop_
_atom_type_symbol
_atom_type_description
_atom_type_scat_dispersion_real
_atom_type_scat_dispersion_imag
_atom_type_scat_source
C C 0.0181 0.0091 'International Tables Vol C Tables 4.2.6.8 and 6.1.1.4'
H H 0.0000 0.0000 'International Tables Vol C Tables 4.2.6.8 and 6.1.1.4'
O O 0.0492 0.0322 'International Tables Vol C Tables 4.2.6.8 and 6.1.1.4'

loop_
_geom_angle_atom_site_label_1
_geom_angle_atom_site_label_2
_geom_angle_atom_site_label_3
_geom_angle
C1 O1 C8 117.52(10)
C10 O4 C11 115.70(10)
C12 O6 C13 115.86(10)
C14 O8 C15 115.55(12)
C2 C1 O1 127.77(12)
C2 C1 C5 113.26(11)
O1 C1 C5 118.95(11)
C1 C2 C3 106.31(12)
C1 C2 C10 125.71(12)
C3 C2 C10 127.98(11)
C4 C3 C2 109.96(11)
C4 C3 C12 126.58(12)
C2 C3 C12 123.42(11)
C3 C4 C14 122.76(12)
C3 C4 C5 110.33(11)
C14 C4 C5 126.90(12)
C1 C5 C4 100.14(10)
C1 C5 C7 110.80(11)
C4 C5 C7 112.55(11)
C1 C5 C6 109.29(11)
C4 C5 C6 112.53(11)
C7 C5 C6 111.02(12)
C5 C6 H6A 109.5
C5 C6 H6B 109.5
H6A C6 H6B 109.5
C5 C6 H6C 109.5
H6A C6 H6C 109.5
H6B C6 H6C 109.5
C5 C7 H7A 109.5
C5 C7 H7B 109.5
H7A C7 H7B 109.5
C5 C7 H7C 109.5
H7A C7 H7C 109.5
H7B C7 H7C 109.5
O2 C8 O1 121.95(12)
O2 C8 C9 128.04(14)
O1 C8 C9 109.99(12)
C8 C9 H9A 109.5
C8 C9 H9B 109.5
H9A C9 H9B 109.5
C8 C9 H9C 109.5
H9A C9 H9C 109.5
H9B C9 H9C 109.5
O3 C10 O4 123.88(13)
O3 C10 C2 124.23(12)
O4 C10 C2 111.89(11)
O4 C11 H11A 109.5
O4 C11 H11B 109.5
H11A C11 H11B 109.5
O4 C11 H11C 109.5
H11A C11 H11C 109.5
H11B C11 H11C 109.5
O5 C12 O6 125.51(12)
O5 C12 C3 123.84(11)
O6 C12 C3 110.64(10)
O6 C13 H13A 109.5
O6 C13 H13B 109.5
H13A C13 H13B 109.5
O6 C13 H13C 109.5
H13A C13 H13C 109.5
H13B C13 H13C 109.5
O7 C14 O8 123.66(13)
O7 C14 C4 123.77(13)
O8 C14 C4 112.57(11)
O8 C15 H15A 109.5
O8 C15 H15B 109.5
H15A C15 H15B 109.5
O8 C15 H15C 109.5
H15A C15 H15C 109.5
H15B C15 H15C 109.5

loop_
_geom_bond_atom_site_label_1
_geom_bond_atom_site_label_2
_geom_bond_distance
O1 C1 1.3677(15)
O1 C8 1.3901(17)
O2 C8 1.1856(17)
O3 C10 1.2054(16)
O4 C10 1.3327(16)
O4 C11 1.4477(16)
O5 C12 1.1998(16)
O6 C12 1.3295(15)
O6 C13 1.4441(16)
O7 C14 1.2054(17)
O8 C14 1.3310(17)
O8 C15 1.4443(18)
C1 C2 1.3477(18)
C1 C5 1.4955(19)
C2 C3 1.4724(17)
C2 C10 1.4740(19)
C3 C4 1.3459(18)
C3 C12 1.4994(17)
C4 C14 1.4773(19)
C4 C5 1.5172(17)
C5 C7 1.5408(18)
C5 C6 1.5429(19)
C6 H6A 0.9800
C6 H6B 0.9800
C6 H6C 0.9800
C7 H7A 0.9800
C7 H7B 0.9800
C7 H7C 0.9800
C8 C9 1.4853(19)
C9 H9A 0.9800
C9 H9B 0.9800
C9 H9C 0.9800
C11 H11A 0.9800
C11 H11B 0.9800
C11 H11C 0.9800
C13 H13A 0.9800
C13 H13B 0.9800
C13 H13C 0.9800
C15 H15A 0.9800
C15 H15B 0.9800
C15 H15C 0.9800

loop_
_geom_torsion_atom_site_label_1
_geom_torsion_atom_site_label_2
_geom_torsion_atom_site_label_3
_geom_torsion_atom_site_label_4
_geom_torsion
C8 O1 C1 C2 -62.44(18)
C8 O1 C1 C5 118.97(13)
O1 C1 C2 C3 -178.23(12)
C5 C1 C2 C3 0.42(14)
O1 C1 C2 C10 1.1(2)
C5 C1 C2 C10 179.72(11)
C1 C2 C3 C4 -0.39(14)
C10 C2 C3 C4 -179.66(12)
C1 C2 C3 C12 177.39(11)
C10 C2 C3 C12 -1.9(2)
C2 C3 C4 C14 179.20(11)
C12 C3 C4 C14 1.5(2)
C2 C3 C4 C5 0.21(14)
C12 C3 C4 C5 -177.48(11)
C2 C1 C5 C4 -0.29(14)
O1 C1 C5 C4 178.49(10)
C2 C1 C5 C7 -119.28(12)
O1 C1 C5 C7 59.50(15)
C2 C1 C5 C6 118.07(12)
O1 C1 C5 C6 -63.15(14)
C3 C4 C5 C1 0.03(13)
C14 C4 C5 C1 -178.91(12)
C3 C4 C5 C7 117.74(13)
C14 C4 C5 C7 -61.21(17)
C3 C4 C5 C6 -115.91(13)
C14 C4 C5 C6 65.14(17)
C1 O1 C8 O2 -13.5(2)
C1 O1 C8 C9 167.71(12)
C11 O4 C10 O3 -0.79(18)
C11 O4 C10 C2 179.01(10)
C1 C2 C10 O3 -7.3(2)
C3 C2 C10 O3 171.85(12)
C1 C2 C10 O4 172.91(12)
C3 C2 C10 O4 -7.95(18)
C13 O6 C12 O5 2.46(19)
C13 O6 C12 C3 -176.00(11)
C4 C3 C12 O5 91.69(17)
C2 C3 C12 O5 -85.70(17)
C4 C3 C12 O6 -89.82(15)
C2 C3 C12 O6 92.79(14)
C15 O8 C14 O7 -1.4(2)
C15 O8 C14 C4 178.39(11)
C3 C4 C14 O7 -0.5(2)
C5 C4 C14 O7 178.34(14)
C3 C4 C14 O8 179.74(12)
C5 C4 C14 O8 -1.44(18)

loop_
_cod_related_entry_id
_cod_related_entry_database
_cod_related_entry_code
1 ChemSpider 30660115
